data_4075311
loop_
_publ_author_name
'Lee, C. K.'
'Vasam, Chandra Sekhar'
'Huang, T. W.'
'Wang, H. M. J.'
'Yang, R. Y.'
'Lee, C. S.'
'Lin, Ivan J. B.'

_publ_section_title
;
 Silver(I) N-Heterocyclic Carbenes with Long N-Alkyl Chains
;
_journal_issue 15
_journal_name_full Organometallics
_journal_page_first 3768
_journal_paper_doi 10.1021/om060198h
_journal_volume 25
_journal_year 2006
_chemical_formula_sum 'C54 H92 Ag2 Br2 N4'
_chemical_formula_weight 1172.88
_chemical_name_systematic
;

 ?

;
_space_group_IT_number 14
_symmetry_cell_setting monoclinic
_symmetry_space_group_name_Hall '-P 2ybc'
_symmetry_space_group_name_H-M 'P 1 21/c 1'
_atom_sites_solution_hydrogens geom
_atom_sites_solution_primary direct
_atom_sites_solution_secondary difmap
_audit_creation_method SHELXL-97
_cell_angle_alpha 90.00
_cell_angle_beta 98.827(12)
_cell_angle_gamma 90.00
_cell_formula_units_Z 4
_cell_length_a 18.390(2)
_cell_length_b 17.0750(17)
_cell_length_c 18.536(4)
_cell_measurement_reflns_used 22
_cell_measurement_temperature 298(2)
_cell_measurement_theta_max 12.50
_cell_measurement_theta_min 10.52
_cell_volume 5751.5(15)
_computing_cell_refinement 'Siemens XSCANS'
_computing_data_collection 'Siemens XSCANS'
_computing_data_reduction 'Siemens SHELXTL'
_computing_molecular_graphics 'Siemens SHELXTL'
_computing_publication_material 'Siemens SHELXTL'
_computing_structure_refinement 'SHELXL-97 (Sheldrick, 1997)'
_computing_structure_solution 'SHELXS-97 (Sheldrick, 1990)'
_diffrn_ambient_temperature 298(2)
_diffrn_measured_fraction_theta_full 0.985
_diffrn_measured_fraction_theta_max 0.985
_diffrn_measurement_device_type 'Siemens P4'
_diffrn_measurement_method '\w scans'
_diffrn_radiation_monochromator graphite
_diffrn_radiation_source 'fine-focus sealed tube'
_diffrn_radiation_type MoK\a
_diffrn_radiation_wavelength 0.71073
_diffrn_reflns_av_R_equivalents 0.0536
_diffrn_reflns_av_sigmaI/netI 0.1394
_diffrn_reflns_limit_h_max 21
_diffrn_reflns_limit_h_min -1
_diffrn_reflns_limit_k_max 20
_diffrn_reflns_limit_k_min -1
_diffrn_reflns_limit_l_max 21
_diffrn_reflns_limit_l_min -22
_diffrn_reflns_number 11838
_diffrn_reflns_theta_full 25.00
_diffrn_reflns_theta_max 25.00
_diffrn_reflns_theta_min 1.63
_diffrn_standards_decay_% 8.60
_diffrn_standards_interval_count 97
_diffrn_standards_number 3
_exptl_absorpt_coefficient_mu 2.106
_exptl_absorpt_correction_T_max 1.0000
_exptl_absorpt_correction_T_min 0.5440
_exptl_absorpt_correction_type empirical
_exptl_crystal_colour colorless
_exptl_crystal_density_diffrn 1.355
_exptl_crystal_density_method 'not measured'
_exptl_crystal_description clumn
_exptl_crystal_F_000 2432
_exptl_crystal_size_max 0.6
_exptl_crystal_size_mid 0.4
_exptl_crystal_size_min 0.2
_refine_diff_density_max 0.657
_refine_diff_density_min -0.471
_refine_diff_density_rms 0.088
_refine_ls_extinction_method none
_refine_ls_goodness_of_fit_ref 1.032
_refine_ls_hydrogen_treatment constr
_refine_ls_matrix_type full
_refine_ls_number_parameters 539
_refine_ls_number_reflns 9969
_refine_ls_number_restraints 32
_refine_ls_restrained_S_all 1.038
_refine_ls_R_factor_all 0.2121
_refine_ls_R_factor_gt 0.0750
_refine_ls_shift/su_max 0.002
_refine_ls_shift/su_mean 0.000
_refine_ls_structure_factor_coef Fsqd
_refine_ls_weighting_details 'calc w=1/[\s^2^(Fo^2^)+(0.0600P)^2^+8.0000P] where P=(Fo^2^+2Fc^2^)/3'
_refine_ls_weighting_scheme calc
_refine_ls_wR_factor_gt 0.1496
_refine_ls_wR_factor_ref 0.1961
_reflns_number_gt 3973
_reflns_number_total 9969
_reflns_threshold_expression >2sigma(I)
_cod_data_source_file om060198hsi20060506_044031.cif
_cod_data_source_block C10-bimyAgBr
_cod_depositor_comments
;
The following automatic conversions were performed:

'_symmetry_cell_setting' value 'Monoclinic' changed to 'monoclinic'
according to /home/saulius/struct/CIF-dictionaries/cif_core.dic
dictionary named 'cif_core.dic' version 2.4.1 from 2010-06-29.

Automatic conversion script
Id: cif_fix_values 1715 2011-07-08 13:25:40Z adriana 
;
_cod_original_cell_volume 5751.5(16)
_cod_original_sg_symbol_H-M P2(1)/c
_cod_database_code 4075311

loop_
_symmetry_equiv_pos_as_xyz
'x, y, z'
'-x, y+1/2, -z+1/2'
'-x, -y, -z'
'x, -y-1/2, z-1/2'

loop_
_atom_site_label
_atom_site_type_symbol
_atom_site_fract_x
_atom_site_fract_y
_atom_site_fract_z
_atom_site_U_iso_or_equiv
_atom_site_adp_type
_atom_site_occupancy
_atom_site_symmetry_multiplicity
_atom_site_calc_flag
_atom_site_refinement_flags
Ag1 Ag 0.39544(5) 0.48679(4) 0.22210(4) 0.0680(3) Uani 1 1 d .
Ag2 Ag 0.55568(6) 0.49211(5) 0.27047(4) 0.0810(3) Uani 1 1 d .
Br1 Br 0.55501(8) 0.41125(7) 0.37886(6) 0.0925(5) Uani 1 1 d .
Br2 Br 0.56704(9) 0.57256(7) 0.16407(7) 0.1042(5) Uani 1 1 d .
N1 N 0.3909(5) 0.6645(5) 0.2509(5) 0.065(2) Uani 1 1 d .
N2 N 0.3892(5) 0.6011(4) 0.3517(4) 0.059(2) Uani 1 1 d .
N3 N 0.4056(5) 0.3774(5) 0.0906(4) 0.061(2) Uani 1 1 d .
N4 N 0.4006(5) 0.3101(5) 0.1863(4) 0.063(2) Uani 1 1 d .
C1 C 0.3890(6) 0.5911(6) 0.2798(5) 0.065(3) Uani 1 1 d .
C2 C 0.3938(6) 0.7191(6) 0.3054(6) 0.066(3) Uani 1 1 d .
C3 C 0.3984(6) 0.8010(7) 0.3043(6) 0.084(4) Uani 1 1 d .
H3A H 0.3989 0.8285 0.2612 0.101 Uiso 1 1 calc R
C4 C 0.4021(7) 0.8387(6) 0.3710(7) 0.086(4) Uani 1 1 d .
H4A H 0.4034 0.8932 0.3721 0.103 Uiso 1 1 calc R
C5 C 0.4039(6) 0.7990(7) 0.4348(7) 0.081(4) Uani 1 1 d .
H5A H 0.4084 0.8268 0.4784 0.097 Uiso 1 1 calc R
C6 C 0.3992(6) 0.7190(6) 0.4361(6) 0.070(3) Uani 1 1 d .
H6A H 0.3993 0.6920 0.4798 0.084 Uiso 1 1 calc R
C7 C 0.3943(6) 0.6801(6) 0.3713(6) 0.064(3) Uani 1 1 d .
C8 C 0.3868(6) 0.5382(6) 0.4045(6) 0.073(3) Uani 1 1 d .
H8A H 0.4276 0.5446 0.4440 0.087 Uiso 1 1 calc R
H8B H 0.3933 0.4886 0.3809 0.087 Uiso 1 1 calc R
C9 C 0.3156(8) 0.5353(7) 0.4366(6) 0.102(4) Uani 1 1 d .
H9A H 0.3208 0.4959 0.4748 0.123 Uiso 1 1 calc R
H9B H 0.3090 0.5854 0.4593 0.123 Uiso 1 1 calc R
C10 C 0.2493(7) 0.5180(8) 0.3854(7) 0.106(4) Uani 1 1 d .
H10A H 0.2556 0.4676 0.3629 0.128 Uiso 1 1 calc R
H10B H 0.2441 0.5571 0.3470 0.128 Uiso 1 1 calc R
C11 C 0.1776(7) 0.5158(8) 0.4187(7) 0.104(4) Uani 1 1 d .
H11A H 0.1817 0.4755 0.4559 0.125 Uiso 1 1 calc R
H11B H 0.1715 0.5657 0.4421 0.125 Uiso 1 1 calc R
C12 C 0.1104(8) 0.4999(8) 0.3628(8) 0.119(5) Uani 1 1 d .
H12A H 0.1094 0.5366 0.3227 0.142 Uiso 1 1 calc R
H12B H 0.1138 0.4475 0.3434 0.142 Uiso 1 1 calc R
C13 C 0.0397(9) 0.5071(8) 0.3942(8) 0.118(5) Uani 1 1 d .
H13A H 0.0424 0.4720 0.4357 0.141 Uiso 1 1 calc R
H13B H 0.0366 0.5600 0.4126 0.141 Uiso 1 1 calc R
C14 C -0.0294(11) 0.4902(10) 0.3441(9) 0.140(6) Uani 1 1 d .
H14A H -0.0282 0.5217 0.3008 0.168 Uiso 1 1 calc R
H14B H -0.0264 0.4360 0.3292 0.168 Uiso 1 1 calc R
C15 C -0.1026(9) 0.5006(9) 0.3644(8) 0.116(5) Uani 1 1 d .
H15A H -0.1055 0.4677 0.4065 0.139 Uiso 1 1 calc R
H15B H -0.1063 0.5545 0.3801 0.139 Uiso 1 1 calc R
C16 C -0.1673(10) 0.4841(11) 0.3100(12) 0.190(9) Uani 1 1 d .
H16A H -0.1645 0.4302 0.2940 0.228 Uiso 1 1 calc R
H16B H -0.1657 0.5175 0.2680 0.228 Uiso 1 1 calc R
C17 C -0.2390(9) 0.4957(11) 0.3356(10) 0.194(9) Uani 1 1 d .
H17A H -0.2782 0.4832 0.2969 0.292 Uiso 1 1 calc R
H17B H -0.2434 0.5493 0.3499 0.292 Uiso 1 1 calc R
H17C H -0.2419 0.4621 0.3766 0.292 Uiso 1 1 calc R
C18 C 0.3848(8) 0.6818(7) 0.1734(6) 0.099(4) Uani 1 1 d .
H18A H 0.3982 0.6361 0.1473 0.119 Uiso 1 1 calc R
H18B H 0.4178 0.7242 0.1656 0.119 Uiso 1 1 calc R
C19 C 0.3025(10) 0.7059(10) 0.1444(7) 0.160(7) Uani 1 1 d D
H19A H 0.2723 0.6617 0.1543 0.192 Uiso 1 1 calc R
H19B H 0.2908 0.7482 0.1756 0.192 Uiso 1 1 calc R
C20 C 0.2773(15) 0.7286(15) 0.0749(11) 0.268(12) Uiso 1 1 d D
H20A H 0.2788 0.6838 0.0430 0.322 Uiso 1 1 calc R
H20B H 0.3105 0.7678 0.0607 0.322 Uiso 1 1 calc R
C21 C 0.1971(18) 0.7629(16) 0.0622(16) 0.255(16) Uiso 1 1 d D
H21A H 0.1971 0.8044 0.0979 0.305 Uiso 1 1 calc R
H21B H 0.1916 0.7884 0.0149 0.305 Uiso 1 1 calc R
C22 C 0.1413(17) 0.7275(14) 0.0631(14) 0.215(11) Uani 1 1 d D
H22A H 0.1378 0.7143 0.1133 0.258 Uiso 1 1 calc R
H22B H 0.1440 0.6788 0.0367 0.258 Uiso 1 1 calc R
C23 C 0.0708(14) 0.7706(15) 0.0301(11) 0.187(10) Uani 1 1 d D
H23A H 0.0727 0.8208 0.0550 0.224 Uiso 1 1 calc R
H23B H 0.0765 0.7820 -0.0200 0.224 Uiso 1 1 calc R
C24 C 0.0019(13) 0.7455(13) 0.0272(13) 0.206(11) Uani 1 1 d D
H24A H -0.0031 0.7358 0.0778 0.247 Uiso 1 1 calc R
H24B H 0.0018 0.6942 0.0047 0.247 Uiso 1 1 calc R
C25 C -0.0665(11) 0.7788(12) -0.0035(12) 0.170(8) Uani 1 1 d D
H25A H -0.0652 0.8312 0.0168 0.205 Uiso 1 1 calc R
H25B H -0.0625 0.7856 -0.0547 0.205 Uiso 1 1 calc R
C26 C -0.1349(15) 0.7557(17) -0.0039(15) 0.274(18) Uani 1 1 d .
H26A H -0.1359 0.7035 -0.0246 0.329 Uiso 1 1 calc R
H26B H -0.1382 0.7482 0.0474 0.329 Uiso 1 1 calc R
C27 C -0.1994(11) 0.7848(12) -0.0310(10) 0.187(8) Uani 1 1 d .
H27A H -0.2375 0.7496 -0.0213 0.281 Uiso 1 1 calc R
H27B H -0.2022 0.7915 -0.0828 0.281 Uiso 1 1 calc R
H27C H -0.2058 0.8346 -0.0087 0.281 Uiso 1 1 calc R
C28 C 0.4022(6) 0.3837(6) 0.1631(5) 0.064(3) Uani 1 1 d .
C29 C 0.4078(6) 0.2992(6) 0.0689(6) 0.061(3) Uani 1 1 d .
C30 C 0.4118(6) 0.2651(6) 0.0039(6) 0.076(3) Uani 1 1 d .
H30A H 0.4140 0.2950 -0.0377 0.091 Uiso 1 1 calc R
C31 C 0.4126(7) 0.1841(7) 0.0013(6) 0.088(4) Uani 1 1 d .
H31A H 0.4141 0.1589 -0.0429 0.106 Uiso 1 1 calc R
C32 C 0.4111(7) 0.1402(7) 0.0635(7) 0.091(4) Uani 1 1 d .
H32A H 0.4140 0.0859 0.0607 0.109 Uiso 1 1 calc R
C33 C 0.4055(6) 0.1746(6) 0.1301(6) 0.077(3) Uani 1 1 d .
H33A H 0.4029 0.1454 0.1719 0.092 Uiso 1 1 calc R
C34 C 0.4041(6) 0.2557(6) 0.1299(6) 0.059(3) Uani 1 1 d .
C35 C 0.3968(7) 0.2876(7) 0.2640(6) 0.084(4) Uani 1 1 d .
H35A H 0.4145 0.2342 0.2705 0.100 Uiso 1 1 calc R
H35B H 0.4318 0.3203 0.2949 0.100 Uiso 1 1 calc R
C36 C 0.3265(11) 0.2918(13) 0.2932(12) 0.217(10) Uani 1 1 d D
H36A H 0.3323 0.2667 0.3407 0.261 Uiso 1 1 calc R
H36B H 0.3139 0.3462 0.2995 0.261 Uiso 1 1 calc R
C37 C 0.2695(12) 0.2556(11) 0.2471(11) 0.186(9) Uiso 1 1 d D
H37A H 0.2844 0.2039 0.2332 0.223 Uiso 1 1 calc R
H37B H 0.2555 0.2865 0.2033 0.223 Uiso 1 1 calc R
C38 C 0.2003(18) 0.2490(18) 0.2937(15) 0.255(16) Uiso 1 1 d D
H38A H 0.2059 0.2028 0.3246 0.306 Uiso 1 1 calc R
H38B H 0.1990 0.2947 0.3245 0.306 Uiso 1 1 calc R
C39 C 0.1421(19) 0.2445(18) 0.2488(17) 0.276(17) Uani 1 1 d D
H39A H 0.1481 0.1981 0.2201 0.331 Uiso 1 1 calc R
H39B H 0.1441 0.2886 0.2162 0.331 Uiso 1 1 calc R
C40 C 0.0668(16) 0.2418(15) 0.2614(12) 0.186(9) Uani 1 1 d D
H40A H 0.0662 0.1948 0.2908 0.224 Uiso 1 1 calc R
H40B H 0.0649 0.2847 0.2953 0.224 Uiso 1 1 calc R
C41 C 0.0001(17) 0.2424(18) 0.2240(14) 0.228(13) Uani 1 1 d D
H41A H 0.0017 0.1951 0.1952 0.273 Uiso 1 1 calc R
H41B H 0.0048 0.2846 0.1899 0.273 Uiso 1 1 calc R
C42 C -0.0728(15) 0.2463(14) 0.2271(12) 0.200(10) Uani 1 1 d D
H42A H -0.0765 0.2905 0.2592 0.240 Uiso 1 1 calc R
H42B H -0.0814 0.2005 0.2555 0.240 Uiso 1 1 calc R
C43 C -0.1369(15) 0.252(2) 0.177(2) 0.32(2) Uani 1 1 d .
H43A H -0.1254 0.2953 0.1468 0.387 Uiso 1 1 calc R
H43B H -0.1332 0.2058 0.1471 0.387 Uiso 1 1 calc R
C44 C -0.1994(12) 0.2582(16) 0.1733(15) 0.241(13) Uani 1 1 d .
H44A H -0.2218 0.2579 0.1230 0.362 Uiso 1 1 calc R
H44B H -0.2105 0.3066 0.1955 0.362 Uiso 1 1 calc R
H44C H -0.2182 0.2153 0.1983 0.362 Uiso 1 1 calc R
C45 C 0.4144(7) 0.4439(6) 0.0422(5) 0.086(4) Uani 1 1 d .
H45A H 0.4509 0.4794 0.0675 0.103 Uiso 1 1 calc R
H45B H 0.4332 0.4244 -0.0005 0.103 Uiso 1 1 calc R
C46 C 0.3477(10) 0.4875(8) 0.0183(8) 0.122(5) Uani 1 1 d .
H46A H 0.3310 0.5096 0.0611 0.146 Uiso 1 1 calc R
H46B H 0.3598 0.5309 -0.0115 0.146 Uiso 1 1 calc R
C47 C 0.2882(9) 0.4460(8) -0.0220(9) 0.116(5) Uani 1 1 d .
H47A H 0.2704 0.4072 0.0094 0.139 Uiso 1 1 calc R
H47B H 0.3053 0.4185 -0.0620 0.139 Uiso 1 1 calc R
C48 C 0.2227(11) 0.5021(9) -0.0536(10) 0.151(6) Uani 1 1 d .
H48A H 0.2173 0.5410 -0.0166 0.181 Uiso 1 1 calc R
H48B H 0.2368 0.5298 -0.0951 0.181 Uiso 1 1 calc R
C49 C 0.1528(10) 0.4678(12) -0.0763(9) 0.166(8) Uani 1 1 d .
H49A H 0.1424 0.4362 -0.0357 0.199 Uiso 1 1 calc R
H49B H 0.1591 0.4316 -0.1152 0.199 Uiso 1 1 calc R
C50 C 0.0826(11) 0.5137(10) -0.1029(11) 0.170(8) Uani 1 1 d .
H50A H 0.0813 0.5567 -0.0689 0.204 Uiso 1 1 calc R
H50B H 0.0891 0.5369 -0.1492 0.204 Uiso 1 1 calc R
C51 C 0.0138(11) 0.4810(12) -0.1130(11) 0.173(8) Uani 1 1 d .
H51A H 0.0085 0.4563 -0.0669 0.207 Uiso 1 1 calc R
H51B H 0.0153 0.4388 -0.1477 0.207 Uiso 1 1 calc R
C52 C -0.0539(11) 0.5214(11) -0.1360(9) 0.146(7) Uani 1 1 d .
H52A H -0.0551 0.5639 -0.1015 0.176 Uiso 1 1 calc R
H52B H -0.0487 0.5456 -0.1823 0.176 Uiso 1 1 calc R
C53 C -0.1218(12) 0.4899(14) -0.1455(11) 0.202(11) Uani 1 1 d .
H53A H -0.1260 0.4636 -0.0999 0.242 Uiso 1 1 calc R
H53B H -0.1210 0.4487 -0.1815 0.242 Uiso 1 1 calc R
C54 C -0.1886(9) 0.5286(10) -0.1655(8) 0.149(7) Uani 1 1 d .
H54A H -0.2282 0.4915 -0.1694 0.224 Uiso 1 1 calc R
H54B H -0.1887 0.5540 -0.2118 0.224 Uiso 1 1 calc R
H54C H -0.1948 0.5671 -0.1292 0.224 Uiso 1 1 calc R

loop_
_atom_site_aniso_label
_atom_site_aniso_U_11
_atom_site_aniso_U_22
_atom_site_aniso_U_33
_atom_site_aniso_U_23
_atom_site_aniso_U_13
_atom_site_aniso_U_12
Ag1 0.0792(7) 0.0567(5) 0.0663(5) -0.0071(4) 0.0059(5) 0.0036(5)
Ag2 0.0924(8) 0.0813(6) 0.0698(6) -0.0006(5) 0.0145(5) -0.0067(6)
Br1 0.1157(12) 0.0894(9) 0.0723(8) 0.0035(7) 0.0136(8) 0.0007(8)
Br2 0.1499(14) 0.0878(9) 0.0785(8) -0.0036(7) 0.0294(9) -0.0196(9)
N1 0.071(7) 0.056(6) 0.068(6) -0.002(5) 0.014(5) 0.011(5)
N2 0.068(6) 0.048(5) 0.060(6) 0.007(4) 0.004(5) 0.003(5)
N3 0.066(7) 0.058(6) 0.055(5) 0.004(4) -0.001(5) -0.001(5)
N4 0.069(7) 0.057(6) 0.056(6) 0.005(5) -0.013(5) -0.009(5)
C1 0.080(9) 0.066(7) 0.046(6) 0.006(6) 0.003(6) 0.002(6)
C2 0.074(9) 0.056(7) 0.068(8) -0.009(6) 0.006(7) 0.011(6)
C3 0.103(11) 0.069(8) 0.083(9) 0.016(7) 0.023(8) 0.014(7)
C4 0.119(11) 0.041(6) 0.106(10) -0.007(7) 0.044(9) 0.000(7)
C5 0.087(10) 0.063(8) 0.096(9) -0.006(7) 0.022(8) -0.008(7)
C6 0.080(9) 0.065(8) 0.069(8) 0.015(6) 0.019(7) 0.005(6)
C7 0.089(9) 0.049(6) 0.051(7) -0.002(6) 0.003(6) 0.004(6)
C8 0.079(9) 0.070(7) 0.072(8) -0.006(6) 0.021(7) 0.000(6)
C9 0.122(13) 0.101(10) 0.074(9) 0.017(7) -0.014(9) -0.014(9)
C10 0.080(10) 0.123(11) 0.122(12) 0.011(9) 0.035(10) -0.002(9)
C11 0.081(10) 0.112(10) 0.118(11) -0.005(9) 0.008(10) -0.006(9)
C12 0.090(12) 0.131(12) 0.139(13) -0.003(10) 0.032(11) -0.005(10)
C13 0.115(14) 0.111(11) 0.128(12) -0.008(9) 0.023(12) -0.028(11)
C14 0.141(17) 0.156(15) 0.128(14) -0.020(11) 0.033(13) -0.028(14)
C15 0.084(11) 0.133(12) 0.130(12) 0.004(10) 0.014(10) -0.005(11)
C16 0.072(13) 0.198(19) 0.29(3) -0.004(18) 0.015(16) -0.031(14)
C17 0.084(14) 0.26(2) 0.22(2) 0.007(18) -0.027(14) -0.001(16)
C18 0.146(14) 0.077(8) 0.074(9) 0.011(7) 0.011(9) 0.012(9)
C19 0.21(2) 0.193(17) 0.069(10) 0.046(10) -0.018(12) 0.025(15)
C22 0.22(3) 0.19(2) 0.24(3) 0.04(2) 0.09(3) 0.00(2)
C23 0.15(2) 0.24(3) 0.160(19) 0.005(17) -0.025(19) 0.02(2)
C24 0.13(2) 0.24(3) 0.25(3) 0.09(2) 0.04(2) 0.05(2)
C25 0.086(15) 0.194(19) 0.22(2) 0.030(16) -0.017(17) 0.014(15)
C26 0.13(2) 0.41(5) 0.27(3) 0.17(3) -0.01(2) 0.00(3)
C27 0.135(18) 0.25(2) 0.166(18) 0.004(17) -0.016(15) -0.035(18)
C28 0.082(9) 0.048(6) 0.052(7) -0.004(5) -0.016(6) -0.011(6)
C29 0.072(8) 0.045(6) 0.067(7) -0.009(6) 0.016(6) -0.006(6)
C30 0.097(10) 0.070(8) 0.055(7) -0.014(6) -0.003(7) -0.002(7)
C31 0.113(11) 0.081(9) 0.068(8) -0.025(7) 0.004(8) 0.015(8)
C32 0.111(11) 0.059(7) 0.092(9) -0.024(8) -0.022(9) 0.024(7)
C33 0.087(9) 0.044(7) 0.097(9) -0.004(6) 0.007(7) -0.005(6)
C34 0.060(8) 0.057(7) 0.056(7) -0.004(6) -0.004(6) 0.007(6)
C35 0.101(11) 0.071(8) 0.073(9) 0.009(6) -0.004(8) 0.001(8)
C36 0.15(2) 0.24(2) 0.25(3) -0.03(2) -0.01(2) 0.053(19)
C39 0.21(3) 0.36(4) 0.29(4) 0.10(3) 0.12(3) 0.07(3)
C40 0.16(2) 0.24(2) 0.16(2) -0.013(17) 0.00(2) -0.01(2)
C41 0.16(3) 0.33(4) 0.19(3) 0.03(2) 0.05(2) 0.04(3)
C42 0.110(17) 0.27(3) 0.22(3) -0.033(19) 0.02(2) 0.01(2)
C43 0.09(2) 0.41(5) 0.45(5) 0.01(4) 0.00(3) -0.03(3)
C44 0.095(17) 0.33(3) 0.30(3) -0.05(2) 0.03(2) -0.02(2)
C45 0.133(12) 0.067(7) 0.050(7) 0.008(6) -0.012(7) 0.009(8)
C46 0.171(17) 0.082(10) 0.112(11) 0.024(9) 0.020(12) 0.009(12)
C47 0.095(12) 0.102(11) 0.151(14) -0.006(10) 0.022(10) -0.013(10)
C48 0.155(18) 0.123(14) 0.162(16) 0.001(12) -0.015(14) -0.003(14)
C49 0.114(15) 0.26(2) 0.120(14) 0.040(14) 0.009(12) -0.014(17)
C50 0.118(16) 0.128(14) 0.24(2) 0.075(14) -0.042(16) 0.014(13)
C51 0.093(14) 0.22(2) 0.20(2) 0.076(17) 0.010(14) -0.008(16)
C52 0.107(14) 0.178(17) 0.138(15) 0.037(12) -0.028(12) 0.035(15)
C53 0.109(17) 0.35(3) 0.140(17) 0.045(18) -0.007(15) 0.03(2)
C54 0.095(13) 0.227(19) 0.120(13) 0.017(12) -0.003(11) -0.023(13)

loop_
_atom_type_symbol
_atom_type_description
_atom_type_scat_dispersion_real
_atom_type_scat_dispersion_imag
_atom_type_scat_source
C C 0.0033 0.0016 'International Tables Vol C Tables 4.2.6.8 and 6.1.1.4'
H H 0.0000 0.0000 'International Tables Vol C Tables 4.2.6.8 and 6.1.1.4'
N N 0.0061 0.0033 'International Tables Vol C Tables 4.2.6.8 and 6.1.1.4'
Br Br -0.2901 2.4595 'International Tables Vol C Tables 4.2.6.8 and 6.1.1.4'
Ag Ag -0.8971 1.1015 'International Tables Vol C Tables 4.2.6.8 and 6.1.1.4'

loop_
_geom_angle_atom_site_label_1
_geom_angle_atom_site_label_2
_geom_angle_atom_site_label_3
_geom_angle
C28 Ag1 C1 179.1(4)
C28 Ag1 Ag2 92.8(3)
C1 Ag1 Ag2 87.2(3)
Br2 Ag2 Br1 175.44(7)
Br2 Ag2 Ag1 88.68(5)
Br1 Ag2 Ag1 95.85(5)
C1 N1 C2 109.6(8)
C1 N1 C18 124.8(9)
C2 N1 C18 125.4(9)
C1 N2 C7 111.8(8)
C1 N2 C8 125.2(8)
C7 N2 C8 123.1(8)
C28 N3 C29 111.6(8)
C28 N3 C45 124.6(8)
C29 N3 C45 123.5(8)
C28 N4 C34 112.1(8)
C28 N4 C35 123.9(9)
C34 N4 C35 123.9(9)
N2 C1 N1 106.0(8)
N2 C1 Ag1 128.6(7)
N1 C1 Ag1 125.1(7)
N1 C2 C7 108.5(9)
N1 C2 C3 131.6(10)
C7 C2 C3 119.9(10)
C4 C3 C2 116.5(10)
C4 C3 H3A 121.7
C2 C3 H3A 121.7
C5 C4 C3 122.3(10)
C5 C4 H4A 118.8
C3 C4 H4A 118.8
C4 C5 C6 121.3(11)
C4 C5 H5A 119.3
C6 C5 H5A 119.3
C7 C6 C5 117.7(10)
C7 C6 H6A 121.1
C5 C6 H6A 121.1
C6 C7 C2 122.2(9)
C6 C7 N2 133.7(10)
C2 C7 N2 104.1(9)
N2 C8 C9 113.8(9)
N2 C8 H8A 108.8
C9 C8 H8A 108.8
N2 C8 H8B 108.8
C9 C8 H8B 108.8
H8A C8 H8B 107.7
C10 C9 C8 115.9(11)
C10 C9 H9A 108.3
C8 C9 H9A 108.3
C10 C9 H9B 108.3
C8 C9 H9B 108.3
H9A C9 H9B 107.4
C9 C10 C11 115.2(12)
C9 C10 H10A 108.5
C11 C10 H10A 108.5
C9 C10 H10B 108.5
C11 C10 H10B 108.5
H10A C10 H10B 107.5
C12 C11 C10 113.0(12)
C12 C11 H11A 109.0
C10 C11 H11A 109.0
C12 C11 H11B 109.0
C10 C11 H11B 109.0
H11A C11 H11B 107.8
C13 C12 C11 112.5(12)
C13 C12 H12A 109.1
C11 C12 H12A 109.1
C13 C12 H12B 109.1
C11 C12 H12B 109.1
H12A C12 H12B 107.8
C14 C13 C12 116.6(13)
C14 C13 H13A 108.1
C12 C13 H13A 108.1
C14 C13 H13B 108.1
C12 C13 H13B 108.1
H13A C13 H13B 107.3
C15 C14 C13 123.2(14)
C15 C14 H14A 106.5
C13 C14 H14A 106.5
C15 C14 H14B 106.5
C13 C14 H14B 106.5
H14A C14 H14B 106.5
C16 C15 C14 118.8(15)
C16 C15 H15A 107.6
C14 C15 H15A 107.6
C16 C15 H15B 107.6
C14 C15 H15B 107.6
H15A C15 H15B 107.0
C15 C16 C17 115.0(18)
C15 C16 H16A 108.5
C17 C16 H16A 108.5
C15 C16 H16B 108.5
C17 C16 H16B 108.5
H16A C16 H16B 107.5
C16 C17 H17A 109.5
C16 C17 H17B 109.5
H17A C17 H17B 109.5
C16 C17 H17C 109.5
H17A C17 H17C 109.5
H17B C17 H17C 109.5
N1 C18 C19 108.2(10)
N1 C18 H18A 110.0
C19 C18 H18A 110.0
N1 C18 H18B 110.0
C19 C18 H18B 110.0
H18A C18 H18B 108.4
C20 C19 C18 124.5(18)
C20 C19 H19A 106.2
C18 C19 H19A 106.2
C20 C19 H19B 106.2
C18 C19 H19B 106.2
H19A C19 H19B 106.4
C19 C20 C21 115(2)
C19 C20 H20A 108.5
C21 C20 H20A 108.5
C19 C20 H20B 108.5
C21 C20 H20B 108.5
H20A C20 H20B 107.5
C22 C21 C20 127(3)
C22 C21 H21A 105.6
C20 C21 H21A 105.6
C22 C21 H21B 105.6
C20 C21 H21B 105.6
H21A C21 H21B 106.1
C21 C22 C23 115(3)
C21 C22 H22A 108.5
C23 C22 H22A 108.5
C21 C22 H22B 108.5
C23 C22 H22B 108.5
H22A C22 H22B 107.5
C24 C23 C22 127(3)
C24 C23 H23A 105.6
C22 C23 H23A 105.6
C24 C23 H23B 105.6
C22 C23 H23B 105.6
H23A C23 H23B 106.1
C23 C24 C25 132(2)
C23 C24 H24A 104.3
C25 C24 H24A 104.3
C23 C24 H24B 104.3
C25 C24 H24B 104.3
H24A C24 H24B 105.6
C26 C25 C24 132(2)
C26 C25 H25A 104.2
C24 C25 H25A 104.2
C26 C25 H25B 104.2
C24 C25 H25B 104.2
H25A C25 H25B 105.6
C27 C26 C25 134(3)
C27 C26 H26A 103.7
C25 C26 H26A 103.7
C27 C26 H26B 103.7
C25 C26 H26B 103.7
H26A C26 H26B 105.3
C26 C27 H27A 109.5
C26 C27 H27B 109.5
H27A C27 H27B 109.5
C26 C27 H27C 109.5
H27A C27 H27C 109.5
H27B C27 H27C 109.5
N4 C28 N3 104.6(8)
N4 C28 Ag1 128.4(8)
N3 C28 Ag1 126.9(7)
C30 C29 C34 121.4(9)
C30 C29 N3 132.6(10)
C34 C29 N3 106.0(9)
C29 C30 C31 117.6(10)
C29 C30 H30A 121.2
C31 C30 H30A 121.2
C32 C31 C30 120.9(10)
C32 C31 H31A 119.6
C30 C31 H31A 119.6
C31 C32 C33 121.9(10)
C31 C32 H32A 119.1
C33 C32 H32A 119.1
C34 C33 C32 115.2(10)
C34 C33 H33A 122.4
C32 C33 H33A 122.4
C29 C34 C33 123.0(10)
C29 C34 N4 105.7(8)
C33 C34 N4 131.3(10)
C36 C35 N4 120.7(13)
C36 C35 H35A 107.1
N4 C35 H35A 107.1
C36 C35 H35B 107.1
N4 C35 H35B 107.1
H35A C35 H35B 106.8
C37 C36 C35 112(2)
C37 C36 H36A 109.2
C35 C36 H36A 109.2
C37 C36 H36B 109.2
C35 C36 H36B 109.2
H36A C36 H36B 107.9
C36 C37 C38 106.2(19)
C36 C37 H37A 110.5
C38 C37 H37A 110.5
C36 C37 H37B 110.5
C38 C37 H37B 110.5
H37A C37 H37B 108.7
C39 C38 C37 108(3)
C39 C38 H38A 110.1
C37 C38 H38A 110.1
C39 C38 H38B 110.1
C37 C38 H38B 110.1
H38A C38 H38B 108.5
C38 C39 C40 130(3)
C38 C39 H39A 104.8
C40 C39 H39A 104.8
C38 C39 H39B 104.8
C40 C39 H39B 104.8
H39A C39 H39B 105.8
C41 C40 C39 139(3)
C41 C40 H40A 102.3
C39 C40 H40A 102.3
C41 C40 H40B 102.3
C39 C40 H40B 102.3
H40A C40 H40B 104.8
C40 C41 C42 146(3)
C40 C41 H41A 100.3
C42 C41 H41A 100.3
C40 C41 H41B 100.3
C42 C41 H41B 100.3
H41A C41 H41B 104.3
C41 C42 C43 136(3)
C41 C42 H42A 103.1
C43 C42 H42A 103.1
C41 C42 H42B 103.1
C43 C42 H42B 103.1
H42A C42 H42B 105.1
C44 C43 C42 142(4)
C44 C43 H43A 101.5
C42 C43 H43A 101.5
C44 C43 H43B 101.5
C42 C43 H43B 101.5
H43A C43 H43B 104.6
C43 C44 H44A 109.5
C43 C44 H44B 109.5
H44A C44 H44B 109.5
C43 C44 H44C 109.5
H44A C44 H44C 109.5
H44B C44 H44C 109.5
C46 C45 N3 114.7(11)
C46 C45 H45A 108.6
N3 C45 H45A 108.6
C46 C45 H45B 108.6
N3 C45 H45B 108.6
H45A C45 H45B 107.6
C47 C46 C45 117.1(13)
C47 C46 H46A 108.0
C45 C46 H46A 108.0
C47 C46 H46B 108.0
C45 C46 H46B 108.0
H46A C46 H46B 107.3
C46 C47 C48 112.0(13)
C46 C47 H47A 109.2
C48 C47 H47A 109.2
C46 C47 H47B 109.2
C48 C47 H47B 109.2
H47A C47 H47B 107.9
C49 C48 C47 117.7(15)
C49 C48 H48A 107.9
C47 C48 H48A 107.9
C49 C48 H48B 107.9
C47 C48 H48B 107.9
H48A C48 H48B 107.2
C48 C49 C50 124.6(18)
C48 C49 H49A 106.2
C50 C49 H49A 106.2
C48 C49 H49B 106.2
C50 C49 H49B 106.2
H49A C49 H49B 106.4
C51 C50 C49 123.6(16)
C51 C50 H50A 106.4
C49 C50 H50A 106.4
C51 C50 H50B 106.4
C49 C50 H50B 106.4
H50A C50 H50B 106.5
C50 C51 C52 126.0(18)
C50 C51 H51A 105.8
C52 C51 H51A 105.8
C50 C51 H51B 105.8
C52 C51 H51B 105.8
H51A C51 H51B 106.2
C53 C52 C51 126.4(19)
C53 C52 H52A 105.7
C51 C52 H52A 105.7
C53 C52 H52B 105.7
C51 C52 H52B 105.7
H52A C52 H52B 106.2
C52 C53 C54 127(2)
C52 C53 H53A 105.5
C54 C53 H53A 105.5
C52 C53 H53B 105.5
C54 C53 H53B 105.5
H53A C53 H53B 106.1
C53 C54 H54A 109.5
C53 C54 H54B 109.5
H54A C54 H54B 109.5
C53 C54 H54C 109.5
H54A C54 H54C 109.5
H54B C54 H54C 109.5

loop_
_geom_bond_atom_site_label_1
_geom_bond_atom_site_label_2
_geom_bond_distance
Ag1 C28 2.086(9)
Ag1 C1 2.090(10)
Ag1 Ag2 2.9470(14)
Ag2 Br2 2.4386(15)
Ag2 Br1 2.4393(15)
N1 C1 1.366(11)
N1 C2 1.370(11)
N1 C18 1.453(12)
N2 C1 1.345(11)
N2 C7 1.397(11)
N2 C8 1.458(11)
N3 C28 1.359(11)
N3 C29 1.396(11)
N3 C45 1.472(11)
N4 C28 1.331(11)
N4 C34 1.408(11)
N4 C35 1.501(12)
C2 C7 1.389(13)
C2 C3 1.401(14)
C3 C4 1.386(14)
C3 H3A 0.9300
C4 C5 1.359(14)
C4 H4A 0.9300
C5 C6 1.370(13)
C5 H5A 0.9300
C6 C7 1.363(13)
C6 H6A 0.9300
C8 C9 1.519(15)
C8 H8A 0.9700
C8 H8B 0.9700
C9 C10 1.456(16)
C9 H9A 0.9700
C9 H9B 0.9700
C10 C11 1.539(15)
C10 H10A 0.9700
C10 H10B 0.9700
C11 C12 1.511(17)
C11 H11A 0.9700
C11 H11B 0.9700
C12 C13 1.510(17)
C12 H12A 0.9700
C12 H12B 0.9700
C13 C14 1.483(19)
C13 H13A 0.9700
C13 H13B 0.9700
C14 C15 1.464(19)
C14 H14A 0.9700
C14 H14B 0.9700
C15 C16 1.46(2)
C15 H15A 0.9700
C15 H15B 0.9700
C16 C17 1.48(2)
C16 H16A 0.9700
C16 H16B 0.9700
C17 H17A 0.9600
C17 H17B 0.9600
C17 H17C 0.9600
C18 C19 1.581(18)
C18 H18A 0.9700
C18 H18B 0.9700
C19 C20 1.357(16)
C19 H19A 0.9700
C19 H19B 0.9700
C20 C21 1.57(3)
C20 H20A 0.9700
C20 H20B 0.9700
C21 C22 1.19(3)
C21 H21A 0.9700
C21 H21B 0.9700
C22 C23 1.53(3)
C22 H22A 0.9700
C22 H22B 0.9700
C23 C24 1.33(2)
C23 H23A 0.9700
C23 H23B 0.9700
C24 C25 1.42(2)
C24 H24A 0.9700
C24 H24B 0.9700
C25 C26 1.32(3)
C25 H25A 0.9700
C25 H25B 0.9700
C26 C27 1.31(2)
C26 H26A 0.9700
C26 H26B 0.9700
C27 H27A 0.9600
C27 H27B 0.9600
C27 H27C 0.9600
C29 C30 1.351(13)
C29 C34 1.364(12)
C30 C31 1.384(14)
C30 H30A 0.9300
C31 C32 1.379(14)
C31 H31A 0.9300
C32 C33 1.385(14)
C32 H32A 0.9300
C33 C34 1.384(12)
C33 H33A 0.9300
C35 C36 1.48(2)
C35 H35A 0.9700
C35 H35B 0.9700
C36 C37 1.391(15)
C36 H36A 0.9700
C36 H36B 0.9700
C37 C38 1.65(3)
C37 H37A 0.9700
C37 H37B 0.9700
C38 C39 1.25(3)
C38 H38A 0.9700
C38 H38B 0.9700
C39 C40 1.44(3)
C39 H39A 0.9700
C39 H39B 0.9700
C40 C41 1.31(2)
C40 H40A 0.9700
C40 H40B 0.9700
C41 C42 1.35(2)
C41 H41A 0.9700
C41 H41B 0.9700
C42 C43 1.39(3)
C42 H42A 0.9700
C42 H42B 0.9700
C43 C44 1.15(3)
C43 H43A 0.9700
C43 H43B 0.9700
C44 H44A 0.9600
C44 H44B 0.9600
C44 H44C 0.9600
C45 C46 1.444(17)
C45 H45A 0.9700
C45 H45B 0.9700
C46 C47 1.417(17)
C46 H46A 0.9700
C46 H46B 0.9700
C47 C48 1.58(2)
C47 H47A 0.9700
C47 H47B 0.9700
C48 C49 1.42(2)
C48 H48A 0.9700
C48 H48B 0.9700
C49 C50 1.53(2)
C49 H49A 0.9700
C49 H49B 0.9700
C50 C51 1.37(2)
C50 H50A 0.9700
C50 H50B 0.9700
C51 C52 1.43(2)
C51 H51A 0.9700
C51 H51B 0.9700
C52 C53 1.35(2)
C52 H52A 0.9700
C52 H52B 0.9700
C53 C54 1.39(2)
C53 H53A 0.9700
C53 H53B 0.9700
C54 H54A 0.9600
C54 H54B 0.9600
C54 H54C 0.9600
